data_7105714
loop_
_publ_author_name
'Ga\"el Zucchi'
'Pierre Thu\'ery'
'Eric Rivi\`ere'
'Michel Ephritikhine'

_publ_section_title
;
 Europium(II) Compounds: Simple Synthesis of a Molecular Complex in Water
 and Coordination Polymers with 2,2-Bipyrimidine Mediated Ferromagnetic
 Interactions
;
_journal_name_full Chem.Commun.
_journal_page_first 9143
_journal_page_last 9145
_journal_paper_doi 10.1039/c0cc02539a
_journal_volume 46
_journal_year 2010
_chemical_formula_sum 'C16 H22 Cl2 Eu N8 O5'
_chemical_formula_weight 629.28
_space_group_IT_number 14
_symmetry_cell_setting monoclinic
_symmetry_space_group_name_Hall '-P 2ybc'
_symmetry_space_group_name_H-M 'P 1 21/c 1'
_atom_sites_solution_hydrogens geom
_atom_sites_solution_primary direct
_atom_sites_solution_secondary difmap
_audit_creation_method SHELXL-97
_cell_angle_alpha 90.00
_cell_angle_beta 102.643(7)
_cell_angle_gamma 90.00
_cell_formula_units_Z 4
_cell_length_a 8.8617(8)
_cell_length_b 32.465(4)
_cell_length_c 8.0104(9)
_cell_measurement_reflns_used 69169
_cell_measurement_temperature 100(2)
_cell_measurement_theta_max 25.68
_cell_measurement_theta_min 2.36
_cell_volume 2248.7(4)
_computing_cell_refinement 'HKL2000 (Otwinowski & Minor, 1997)'
_computing_data_collection 'COLLECT (Nonius, 1998)'
_computing_data_reduction 'HKL2000 (Otwinowski & Minor, 1997)'
_computing_molecular_graphics 'SHELXTL (Sheldrick, 1999)'
_computing_publication_material 'SHELXTL (Sheldrick, 1999); PLATON (Spek, 2003)'
_computing_structure_refinement 'SHELXL-97 (Sheldrick, 1997)'
_computing_structure_solution 'SHELXS-97 (Sheldrick, 1997)'
_diffrn_ambient_temperature 100(2)
_diffrn_measured_fraction_theta_full 0.999
_diffrn_measured_fraction_theta_max 0.999
_diffrn_measurement_device_type 'Nonius Kappa-CCD area-detector diffractometer'
_diffrn_measurement_method 'two \f and four \w scans with 2\% steps'
_diffrn_radiation_monochromator graphite
_diffrn_radiation_source 'fine-focus sealed tube'
_diffrn_radiation_type MoK\a
_diffrn_radiation_wavelength 0.71073
_diffrn_reflns_av_R_equivalents 0.0580
_diffrn_reflns_av_sigmaI/netI 0.0765
_diffrn_reflns_limit_h_max 10
_diffrn_reflns_limit_h_min -10
_diffrn_reflns_limit_k_max 39
_diffrn_reflns_limit_k_min -39
_diffrn_reflns_limit_l_max 9
_diffrn_reflns_limit_l_min -9
_diffrn_reflns_number 69169
_diffrn_reflns_theta_full 25.68
_diffrn_reflns_theta_max 25.68
_diffrn_reflns_theta_min 2.36
_diffrn_standards_decay_% 0
_diffrn_standards_interval_time 0
_diffrn_standards_number 0
_exptl_absorpt_coefficient_mu 3.073
_exptl_absorpt_correction_T_max 0.940
_exptl_absorpt_correction_T_min 0.684
_exptl_absorpt_correction_type multi-scan
_exptl_absorpt_process_details 'SCALEPACK (Otwinowski & Minor, 1997)'
_exptl_crystal_colour 'dark brown'
_exptl_crystal_density_diffrn 1.859
_exptl_crystal_density_method 'not measured'
_exptl_crystal_description lath
_exptl_crystal_F_000 1244
_exptl_crystal_size_max 0.08
_exptl_crystal_size_mid 0.04
_exptl_crystal_size_min 0.02
_refine_diff_density_max 0.562
_refine_diff_density_min -1.004
_refine_diff_density_rms 0.127
_refine_ls_extinction_method none
_refine_ls_goodness_of_fit_ref 0.997
_refine_ls_hydrogen_treatment constr
_refine_ls_matrix_type full
_refine_ls_number_parameters 289
_refine_ls_number_reflns 4257
_refine_ls_number_restraints 0
_refine_ls_restrained_S_all 0.997
_refine_ls_R_factor_all 0.0670
_refine_ls_R_factor_gt 0.0386
_refine_ls_shift/su_max 0.001
_refine_ls_shift/su_mean 0.000
_refine_ls_structure_factor_coef Fsqd
_refine_ls_weighting_details 'calc w=1/[\s^2^(Fo^2^)+(0.0203P)^2^] where P=(Fo^2^+2Fc^2^)/3'
_refine_ls_weighting_scheme calc
_refine_ls_wR_factor_gt 0.0612
_refine_ls_wR_factor_ref 0.0666
_reflns_number_gt 3161
_reflns_number_total 4257
_reflns_threshold_expression >2sigma(I)
_cod_data_source_file C0CC02539A.TXT
_cod_data_source_block 1
_cod_original_sg_symbol_H-M 'P 21/c'
_cod_database_code 7105714

loop_
_symmetry_equiv_pos_as_xyz
'x, y, z'
'-x, y+1/2, -z+1/2'
'-x, -y, -z'
'x, -y-1/2, z-1/2'

loop_
_atom_site_label
_atom_site_type_symbol
_atom_site_fract_x
_atom_site_fract_y
_atom_site_fract_z
_atom_site_U_iso_or_equiv
_atom_site_adp_type
_atom_site_occupancy
_atom_site_symmetry_multiplicity
_atom_site_calc_flag
_atom_site_refinement_flags
_atom_site_disorder_assembly
_atom_site_disorder_group
Eu Eu 0.19424(3) 0.377746(8) 0.14314(4) 0.01968(8) Uani 1 1 d . . .
Cl1 Cl 0.25453(15) 0.40647(4) 0.51250(17) 0.0245(3) Uani 1 1 d . . .
Cl2 Cl 0.67469(15) 0.33941(4) -0.04225(18) 0.0286(3) Uani 1 1 d . . .
O1 O 0.4960(4) 0.37004(11) 0.2506(5) 0.0306(9) Uani 1 1 d . . .
H1A H 0.5411 0.3594 0.3552 0.037 Uiso 1 1 d R . .
H1B H 0.5517 0.3607 0.1945 0.037 Uiso 1 1 d R . .
O2 O 0.3326(4) 0.37245(10) -0.1047(4) 0.0265(9) Uani 1 1 d . . .
H2A H 0.2763 0.3820 -0.2093 0.032 Uiso 1 1 d R . .
H2B H 0.4206 0.3712 -0.1149 0.032 Uiso 1 1 d R . .
O3 O 0.0164(4) 0.33658(10) -0.1012(4) 0.0241(8) Uani 1 1 d . . .
H3A H -0.0910 0.3341 -0.1143 0.029 Uiso 1 1 d R . .
H3B H 0.0639 0.3195 -0.1744 0.029 Uiso 1 1 d R . .
O4 O -0.0758(4) 0.40659(10) 0.1614(5) 0.0264(9) Uani 1 1 d . . .
H4A H -0.1562 0.3961 0.0952 0.032 Uiso 1 1 d R . .
H4B H -0.1001 0.4337 0.1792 0.032 Uiso 1 1 d R . .
O5 O 0.6036(4) 0.38211(12) 0.5930(5) 0.0351(10) Uani 1 1 d . . .
H5A H 0.6147 0.3697 0.6945 0.042 Uiso 1 1 d R . .
H5B H 0.5118 0.3953 0.5788 0.042 Uiso 1 1 d R . .
N1 N 0.3138(5) 0.45779(13) 0.1408(6) 0.0222(10) Uani 1 1 d . . .
N2 N 0.0759(5) 0.43526(13) -0.1239(6) 0.0248(11) Uani 1 1 d . . .
N3 N 0.0493(5) 0.50567(12) -0.2120(6) 0.0229(10) Uani 1 1 d . . .
N4 N 0.3063(5) 0.52541(13) 0.0194(6) 0.0260(11) Uani 1 1 d . . .
N5 N 0.0381(5) 0.32190(12) 0.3151(6) 0.0222(10) Uani 1 1 d . . .
N6 N 0.2647(5) 0.29249(12) 0.1699(5) 0.0234(10) Uani 1 1 d . . .
N7 N 0.1794(5) 0.22394(12) 0.2049(6) 0.0234(10) Uani 1 1 d . . .
N8 N -0.0601(5) 0.25353(12) 0.3239(6) 0.0235(10) Uani 1 1 d . . .
C1 C 0.2551(6) 0.48695(15) 0.0261(7) 0.0217(12) Uani 1 1 d . . .
C2 C 0.1176(6) 0.47514(15) -0.1135(7) 0.0201(12) Uani 1 1 d . . .
C3 C -0.0431(6) 0.42577(16) -0.2504(7) 0.0265(13) Uani 1 1 d . . .
H3 H -0.0749 0.3984 -0.2643 0.032 Uiso 1 1 calc R . .
C4 C -0.1214(6) 0.45505(16) -0.3623(7) 0.0269(13) Uani 1 1 d . . .
H4 H -0.2039 0.4479 -0.4508 0.032 Uiso 1 1 calc R . .
C5 C -0.0719(6) 0.49521(17) -0.3370(7) 0.0250(13) Uani 1 1 d . . .
H5 H -0.1238 0.5156 -0.4085 0.030 Uiso 1 1 calc R . .
C6 C 0.4301(6) 0.53526(16) 0.1433(7) 0.0279(13) Uani 1 1 d . . .
H6 H 0.4702 0.5618 0.1445 0.033 Uiso 1 1 calc R . .
C7 C 0.4997(6) 0.50818(16) 0.2675(7) 0.0255(13) Uani 1 1 d . . .
H7 H 0.5849 0.5158 0.3520 0.031 Uiso 1 1 calc R . .
C8 C 0.4374(6) 0.46898(16) 0.2615(7) 0.0255(13) Uani 1 1 d . . .
H8 H 0.4826 0.4498 0.3435 0.031 Uiso 1 1 calc R . .
C9 C 0.0380(6) 0.28127(15) 0.2868(7) 0.0210(12) Uani 1 1 d . . .
C10 C 0.1688(6) 0.26488(15) 0.2140(7) 0.0203(12) Uani 1 1 d . . .
C11 C 0.3858(6) 0.27718(16) 0.1150(7) 0.0261(13) Uani 1 1 d . . .
H11 H 0.4571 0.2953 0.0856 0.031 Uiso 1 1 calc R . .
C12 C 0.4077(6) 0.23516(16) 0.1008(7) 0.0260(13) Uani 1 1 d . . .
H12 H 0.4919 0.2247 0.0625 0.031 Uiso 1 1 calc R . .
C13 C 0.2993(6) 0.20948(16) 0.1460(7) 0.0268(13) Uani 1 1 d . . .
H13 H 0.3098 0.1812 0.1351 0.032 Uiso 1 1 calc R . .
C14 C -0.1672(6) 0.26845(16) 0.4048(7) 0.0272(13) Uani 1 1 d . . .
H14 H -0.2401 0.2504 0.4314 0.033 Uiso 1 1 calc R . .
C15 C -0.1727(6) 0.30917(16) 0.4494(7) 0.0260(13) Uani 1 1 d . . .
H15 H -0.2439 0.3187 0.5102 0.031 Uiso 1 1 calc R . .
C16 C -0.0674(6) 0.33522(16) 0.3997(6) 0.0232(12) Uani 1 1 d . . .
H16 H -0.0697 0.3631 0.4260 0.028 Uiso 1 1 calc R . .

loop_
_atom_site_aniso_label
_atom_site_aniso_U_11
_atom_site_aniso_U_22
_atom_site_aniso_U_33
_atom_site_aniso_U_23
_atom_site_aniso_U_13
_atom_site_aniso_U_12
Eu 0.02097(13) 0.01630(12) 0.02265(14) 0.00031(14) 0.00665(10) -0.00022(13)
Cl1 0.0261(7) 0.0228(7) 0.0249(8) 0.0009(6) 0.0064(6) 0.0009(5)
Cl2 0.0232(7) 0.0302(8) 0.0339(9) 0.0000(6) 0.0095(6) 0.0006(6)
O1 0.0273(19) 0.038(2) 0.026(2) 0.0001(17) 0.0053(17) 0.0068(16)
O2 0.0222(19) 0.035(2) 0.023(2) 0.0023(18) 0.0079(17) 0.0038(17)
O3 0.0225(19) 0.024(2) 0.026(2) -0.0043(17) 0.0051(17) -0.0001(16)
O4 0.025(2) 0.021(2) 0.033(2) 0.0012(17) 0.0054(18) 0.0038(16)
O5 0.031(2) 0.046(3) 0.028(2) 0.003(2) 0.0049(18) 0.006(2)
N1 0.018(2) 0.026(2) 0.023(3) 0.001(2) 0.006(2) 0.001(2)
N2 0.021(2) 0.026(3) 0.028(3) -0.001(2) 0.009(2) -0.001(2)
N3 0.028(2) 0.020(2) 0.022(3) 0.001(2) 0.009(2) 0.003(2)
N4 0.033(3) 0.018(2) 0.028(3) -0.001(2) 0.009(2) -0.002(2)
N5 0.022(2) 0.020(2) 0.024(3) 0.003(2) 0.005(2) 0.0033(19)
N6 0.031(2) 0.020(2) 0.020(3) 0.003(2) 0.007(2) -0.003(2)
N7 0.027(2) 0.016(2) 0.028(3) 0.001(2) 0.006(2) 0.0012(19)
N8 0.023(2) 0.018(2) 0.031(3) 0.005(2) 0.009(2) -0.0023(19)
C1 0.021(3) 0.023(3) 0.025(3) 0.001(2) 0.013(3) 0.004(2)
C2 0.022(3) 0.021(3) 0.020(3) -0.005(2) 0.011(2) 0.002(2)
C3 0.022(3) 0.019(3) 0.040(4) -0.002(3) 0.011(3) 0.000(2)
C4 0.028(3) 0.026(3) 0.027(3) 0.001(3) 0.007(3) 0.005(2)
C5 0.028(3) 0.032(3) 0.018(3) 0.001(3) 0.011(3) 0.007(3)
C6 0.032(3) 0.022(3) 0.033(4) -0.007(3) 0.015(3) -0.006(3)
C7 0.028(3) 0.025(3) 0.024(3) -0.003(3) 0.007(3) -0.004(2)
C8 0.028(3) 0.022(3) 0.028(3) 0.002(3) 0.010(3) 0.002(2)
C9 0.024(3) 0.020(3) 0.017(3) 0.006(2) 0.000(2) 0.003(2)
C10 0.025(3) 0.019(3) 0.016(3) 0.002(2) 0.003(2) 0.000(2)
C11 0.025(3) 0.027(3) 0.028(3) 0.002(3) 0.009(3) -0.001(2)
C12 0.029(3) 0.025(3) 0.024(3) 0.004(3) 0.008(3) 0.008(3)
C13 0.036(3) 0.018(3) 0.024(3) 0.004(3) 0.003(3) 0.007(3)
C14 0.025(3) 0.027(3) 0.029(4) 0.007(2) 0.004(3) -0.004(2)
C15 0.024(3) 0.027(3) 0.030(3) 0.000(3) 0.012(3) 0.004(2)
C16 0.031(3) 0.018(3) 0.020(3) -0.001(2) 0.003(3) 0.004(2)

loop_
_atom_type_symbol
_atom_type_description
_atom_type_scat_dispersion_real
_atom_type_scat_dispersion_imag
_atom_type_scat_source
C C 0.0033 0.0016 'International Tables Vol C Tables 4.2.6.8 and 6.1.1.4'
H H 0.0000 0.0000 'International Tables Vol C Tables 4.2.6.8 and 6.1.1.4'
N N 0.0061 0.0033 'International Tables Vol C Tables 4.2.6.8 and 6.1.1.4'
O O 0.0106 0.0060 'International Tables Vol C Tables 4.2.6.8 and 6.1.1.4'
Eu Eu -0.1578 3.6682 'International Tables Vol C Tables 4.2.6.8 and 6.1.1.4'
Cl Cl 0.1484 0.1585 'International Tables Vol C Tables 4.2.6.8 and 6.1.1.4'

loop_
_geom_angle_atom_site_label_1
_geom_angle_atom_site_label_2
_geom_angle_atom_site_label_3
_geom_angle
_geom_angle_site_symmetry_1
_geom_angle_site_symmetry_3
_geom_angle_publ_flag
O2 Eu O3 72.26(10) . . ?
O2 Eu O4 132.12(11) . . ?
O3 Eu O4 79.28(11) . . ?
O2 Eu O1 67.82(11) . . ?
O3 Eu O1 127.00(11) . . ?
O4 Eu O1 153.52(11) . . ?
O2 Eu N1 79.13(11) . . ?
O3 Eu N1 129.68(12) . . ?
O4 Eu N1 91.16(11) . . ?
O1 Eu N1 74.50(11) . . ?
O2 Eu N5 134.96(11) . . ?
O3 Eu N5 75.84(12) . . ?
O4 Eu N5 69.39(11) . . ?
O1 Eu N5 110.55(11) . . ?
N1 Eu N5 145.63(12) . . ?
O2 Eu N6 81.84(11) . . ?
O3 Eu N6 69.03(12) . . ?
O4 Eu N6 122.47(11) . . ?
O1 Eu N6 72.04(12) . . ?
N1 Eu N6 145.78(12) . . ?
N5 Eu N6 57.20(11) . . ?
O2 Eu N2 67.84(11) . . ?
O3 Eu N2 73.12(12) . . ?
O4 Eu N2 67.44(11) . . ?
O1 Eu N2 119.07(11) . . ?
N1 Eu N2 57.86(12) . . ?
N5 Eu N2 130.32(12) . . ?
N6 Eu N2 137.10(12) . . ?
O2 Eu Cl1 139.92(8) . . ?
O3 Eu Cl1 147.20(7) . . ?
O4 Eu Cl1 78.61(8) . . ?
O1 Eu Cl1 76.19(8) . . ?
N1 Eu Cl1 74.69(9) . . ?
N5 Eu Cl1 73.84(9) . . ?
N6 Eu Cl1 103.73(9) . . ?
N2 Eu Cl1 119.07(9) . . ?
Eu O1 H1A 123.0 . . ?
Eu O1 H1B 124.2 . . ?
H1A O1 H1B 99.9 . . ?
Eu O2 H2A 115.0 . . ?
Eu O2 H2B 136.4 . . ?
H2A O2 H2B 105.5 . . ?
Eu O3 H3A 124.2 . . ?
Eu O3 H3B 118.6 . . ?
H3A O3 H3B 116.7 . . ?
Eu O4 H4A 118.1 . . ?
Eu O4 H4B 126.8 . . ?
H4A O4 H4B 106.4 . . ?
H5A O5 H5B 104.2 . . ?
C1 N1 C8 115.7(5) . . ?
C1 N1 Eu 124.6(3) . . ?
C8 N1 Eu 119.7(3) . . ?
C3 N2 C2 115.6(5) . . ?
C3 N2 Eu 121.3(3) . . ?
C2 N2 Eu 122.1(4) . . ?
C2 N3 C5 116.1(5) . . ?
C1 N4 C6 115.0(5) . . ?
C9 N5 C16 115.4(4) . . ?
C9 N5 Eu 122.3(3) . . ?
C16 N5 Eu 120.7(3) . . ?
C10 N6 C11 116.1(4) . . ?
C10 N6 Eu 122.2(3) . . ?
C11 N6 Eu 121.0(3) . . ?
C10 N7 C13 116.1(4) . . ?
C9 N8 C14 115.2(4) . . ?
N4 C1 N1 127.1(5) . . ?
N4 C1 C2 115.7(5) . . ?
N1 C1 C2 117.1(4) . . ?
N3 C2 N2 126.8(5) . . ?
N3 C2 C1 116.0(4) . . ?
N2 C2 C1 117.1(5) . . ?
N2 C3 C4 122.4(5) . . ?
N2 C3 H3 118.8 . . ?
C4 C3 H3 118.8 . . ?
C5 C4 C3 117.2(5) . . ?
C5 C4 H4 121.4 . . ?
C3 C4 H4 121.4 . . ?
N3 C5 C4 121.8(5) . . ?
N3 C5 H5 119.1 . . ?
C4 C5 H5 119.1 . . ?
N4 C6 C7 123.2(5) . . ?
N4 C6 H6 118.4 . . ?
C7 C6 H6 118.4 . . ?
C6 C7 C8 116.9(5) . . ?
C6 C7 H7 121.6 . . ?
C8 C7 H7 121.6 . . ?
N1 C8 C7 122.0(5) . . ?
N1 C8 H8 119.0 . . ?
C7 C8 H8 119.0 . . ?
N8 C9 N5 127.3(5) . . ?
N8 C9 C10 116.4(4) . . ?
N5 C9 C10 116.2(4) . . ?
N6 C10 N7 126.7(4) . . ?
N6 C10 C9 117.0(4) . . ?
N7 C10 C9 116.3(4) . . ?
N6 C11 C12 121.9(5) . . ?
N6 C11 H11 119.1 . . ?
C12 C11 H11 119.1 . . ?
C13 C12 C11 117.1(5) . . ?
C13 C12 H12 121.5 . . ?
C11 C12 H12 121.5 . . ?
N7 C13 C12 122.2(5) . . ?
N7 C13 H13 118.9 . . ?
C12 C13 H13 118.9 . . ?
N8 C14 C15 122.6(5) . . ?
N8 C14 H14 118.7 . . ?
C15 C14 H14 118.7 . . ?
C14 C15 C16 116.7(5) . . ?
C14 C15 H15 121.6 . . ?
C16 C15 H15 121.6 . . ?
N5 C16 C15 122.6(5) . . ?
N5 C16 H16 118.7 . . ?
C15 C16 H16 118.7 . . ?

loop_
_geom_bond_atom_site_label_1
_geom_bond_atom_site_label_2
_geom_bond_distance
_geom_bond_site_symmetry_2
_geom_bond_publ_flag
Eu O2 2.558(3) . ?
Eu O3 2.598(3) . ?
Eu O4 2.604(3) . ?
Eu O1 2.635(3) . ?
Eu N1 2.808(4) . ?
Eu N5 2.816(4) . ?
Eu N6 2.835(4) . ?
Eu N2 2.860(4) . ?
Eu Cl1 3.0360(14) . ?
O1 H1A 0.9142 . ?
O1 H1B 0.7969 . ?
O2 H2A 0.9290 . ?
O2 H2B 0.8025 . ?
O3 H3A 0.9380 . ?
O3 H3B 0.9672 . ?
O4 H4A 0.8601 . ?
O4 H4B 0.9234 . ?
O5 H5A 0.8933 . ?
O5 H5B 0.9044 . ?
N1 C1 1.343(6) . ?
N1 C8 1.343(7) . ?
N2 C3 1.329(7) . ?
N2 C2 1.344(6) . ?
N3 C2 1.327(6) . ?
N3 C5 1.342(7) . ?
N4 C1 1.333(6) . ?
N4 C6 1.347(7) . ?
N5 C9 1.338(6) . ?
N5 C16 1.341(6) . ?
N6 C10 1.335(6) . ?
N6 C11 1.341(6) . ?
N7 C10 1.336(6) . ?
N7 C13 1.338(6) . ?
N8 C9 1.329(6) . ?
N8 C14 1.351(6) . ?
C1 C2 1.512(7) . ?
C3 C4 1.384(7) . ?
C3 H3 0.9300 . ?
C4 C5 1.376(7) . ?
C4 H4 0.9300 . ?
C5 H5 0.9300 . ?
C6 C7 1.369(7) . ?
C6 H6 0.9300 . ?
C7 C8 1.384(7) . ?
C7 H7 0.9300 . ?
C8 H8 0.9300 . ?
C9 C10 1.504(7) . ?
C11 C12 1.386(7) . ?
C11 H11 0.9300 . ?
C12 C13 1.379(7) . ?
C12 H12 0.9300 . ?
C13 H13 0.9300 . ?
C14 C15 1.373(7) . ?
C14 H14 0.9300 . ?
C15 C16 1.381(7) . ?
C15 H15 0.9300 . ?
C16 H16 0.9300 . ?

loop_
_geom_hbond_atom_site_label_D
_geom_hbond_atom_site_label_H
_geom_hbond_atom_site_label_A
_geom_hbond_distance_DH
_geom_hbond_distance_HA
_geom_hbond_distance_DA
_geom_hbond_angle_DHA
_geom_hbond_site_symmetry_A
O1 H1A O5 0.91 2.00 2.728(5) 134.9 .
O1 H1B Cl2 0.80 2.48 3.260(3) 165.1 .
O2 H2A Cl1 0.93 2.33 3.189(4) 152.9 1_554
O2 H2B Cl2 0.80 2.43 3.150(3) 150.2 .
O3 H3A Cl2 0.94 2.28 3.167(3) 157.4 1_455
O3 H3B N7 0.97 2.10 3.056(5) 170.0 4_565
O4 H4A Cl2 0.86 2.47 3.275(4) 155.3 1_455
O4 H4B N3 0.92 2.02 2.879(5) 153.3 3_565
O5 H5A Cl2 0.89 2.28 3.170(4) 173.0 1_556
O5 H5B Cl1 0.90 2.25 3.120(4) 160.3 .
